data_8104299
loop_
_publ_author_name
'Divjakovic, V.'
'Nowacki, W.'

_publ_section_title
;
 Die Kristallstruktur von Imhofit, Tl5.6 As15 S25.3
;
_journal_name_full
;
Zeitschrift fuer Kristallographie, Kristallgeometrie, Kristallphysik, 
Kristallchemie (145,1977-148,1979)
;
_journal_page_first 323
_journal_page_last 333
_journal_volume 144
_journal_year 1976
_chemical_formula_sum 'As15 S25.32 Tl5.6'
_chemical_name_systematic 'Tl5.6 As15 S25.32'
_space_group_IT_number 14
_symmetry_space_group_name_Hall '-P 2ybc'
_symmetry_space_group_name_H-M 'P 1 21/c 1'
_cell_angle_alpha 90
_cell_angle_beta 109.69
_cell_angle_gamma 90
_cell_formula_units_Z 1
_cell_length_a 5.739
_cell_length_b 24.425
_cell_length_c 8.822
_cell_volume 1164.318
_citation_journal_id_ASTM ZKKKAJ
_cod_data_source_file Divjakovic_ZKKKAJ_1976_261.cif
_cod_data_source_block As15S25.32Tl5.6
_cod_database_code 8104299

loop_
_symmetry_equiv_pos_as_xyz
x,y,z
-x,y+1/2,-z+1/2
-x,-y,-z
x,-y-1/2,z-1/2

loop_
_atom_site_label
_atom_site_type_symbol
_atom_site_fract_x
_atom_site_fract_y
_atom_site_fract_z
_atom_site_occupancy
_atom_site_U_iso_or_equiv
S2 S 0.7406 0.0879 0.6186 1 0.0
Tl1 Tl 0.9242 0.1587 0.9508 1 0.0
As2 As 0.347 0.4074 0.1138 0.75 0.0
As4 As 0.874 0.4699 0.7775 0.5 0.0
As5 As 0.4439 0.033 0.2756 0.5 0.0
As3 As 0.7507 0.1616 0.4219 1 0.0
S6 S 0.3263 0.3175 0.8653 1 0.0
As1 As 0.3624 0.2629 0.0844 1 0.0
S1 S 0.0563 0.0272 0.0863 0.5 0.0
S7 S 0.765 0.2507 0.672 1 0.0
S4 S 0.6199 0.1027 0.1829 1 0.0
S5 S 0.3958 0.4664 0.3218 0.83 0.0
S3 S 0.3309 0.3308 0.2569 1 0.0
Tl3 Tl 0.201 0.4579 0.829 0.13 0.0
Tl2 Tl 0.1308 0.4626 0.7308 0.27 0.0
